data_7007932
loop_
_publ_author_name
'Ouellette, Wayne'
'Golub, Vladimir'
'O'Connor, Charles J'
'Zubieta, Jon'

_publ_section_title
;
 Solid state coordination chemistry of metal oxides: structural
 consequences of fluoride incorporation into the
 oxovanadium-copper-bisterpy-{O3P(CH2)nPO3}4- system, n= 1-5 (bisterpy
 = 2,2':4',4":2",2"'-quaterpyridyl-6', 6"-di-2-pyridine).
;
_journal_issue 2
_journal_name_full 'Dalton transactions (Cambridge, England : 2003)'
_journal_page_first 291
_journal_page_last 309
_journal_paper_doi 10.1039/b412808g
_journal_year 2005
_chemical_formula_moiety
;
[{Cu6(bisterpy)3}V8F6O17(O3P(CH2)3PO3H)4]*0.8H2O
;
_chemical_formula_sum 'C51 H44.9 Cu3 F3 N9 O20.9 P4 V4'
_chemical_formula_weight 1693.52
_chemical_name_systematic
;
?
;
_space_group_IT_number 2
_symmetry_cell_setting triclinic
_symmetry_space_group_name_Hall '-P 1'
_symmetry_space_group_name_H-M 'P -1'
_atom_sites_solution_hydrogens geom
_atom_sites_solution_primary direct
_atom_sites_solution_secondary difmap
_audit_creation_method SHELXL-97
_cell_angle_alpha 88.3430(10)
_cell_angle_beta 78.8850(10)
_cell_angle_gamma 79.5140(10)
_cell_formula_units_Z 2
_cell_length_a 11.0177(7)
_cell_length_b 15.1098(10)
_cell_length_c 17.7349(12)
_cell_measurement_reflns_used 36997
_cell_measurement_temperature 90(2)
_cell_measurement_theta_max 31.51
_cell_measurement_theta_min 1.37
_cell_volume 2848.6(3)
_computing_cell_refinement 'Bruker SMART'
_computing_data_collection 'Bruker SMART'
_computing_data_reduction 'Bruker SAINT'
_computing_molecular_graphics 'Bruker SHELXTL'
_computing_publication_material 'Bruker SHELXTL'
_computing_structure_refinement 'SHELXL-97 (Sheldrick, 1997)'
_computing_structure_solution 'SHELXS-97 (Sheldrick, 1990)'
_diffrn_ambient_temperature 90(2)
_diffrn_detector_area_resol_mean 512
_diffrn_measured_fraction_theta_full 0.978
_diffrn_measured_fraction_theta_max 0.978
_diffrn_measurement_device_type 'APEX CCD area detector'
_diffrn_measurement_method 'Phi and omega scans'
_diffrn_radiation_monochromator graphite
_diffrn_radiation_probe x-ray
_diffrn_radiation_type MoK\a
_diffrn_radiation_wavelength 0.71073
_diffrn_reflns_av_R_equivalents 0.0355
_diffrn_reflns_av_sigmaI/netI 0.0622
_diffrn_reflns_limit_h_max 16
_diffrn_reflns_limit_h_min -16
_diffrn_reflns_limit_k_max 22
_diffrn_reflns_limit_k_min -21
_diffrn_reflns_limit_l_max 26
_diffrn_reflns_limit_l_min -26
_diffrn_reflns_number 36997
_diffrn_reflns_theta_full 31.51
_diffrn_reflns_theta_max 31.51
_diffrn_reflns_theta_min 1.37
_diffrn_source 'fine-focus sealed tube'
_diffrn_standards_decay_% 0.001
_exptl_absorpt_coefficient_mu 1.938
_exptl_absorpt_correction_T_max 0.6129
_exptl_absorpt_correction_T_min 0.5111
_exptl_absorpt_correction_type multi-scan
_exptl_absorpt_process_details 'SADABS SHELXL-97 (SHELDRICK, 1997)'
_exptl_crystal_colour dark
_exptl_crystal_density_diffrn 1.974
_exptl_crystal_density_meas 0
_exptl_crystal_density_method 'not measured'
_exptl_crystal_description block
_exptl_crystal_F_000 1694
_exptl_crystal_size_max 0.40
_exptl_crystal_size_mid 0.32
_exptl_crystal_size_min 0.28
_refine_diff_density_max 3.477
_refine_diff_density_min -1.168
_refine_diff_density_rms 0.158
_refine_ls_extinction_method none
_refine_ls_goodness_of_fit_ref 1.028
_refine_ls_hydrogen_treatment mixed
_refine_ls_matrix_type full
_refine_ls_number_parameters 877
_refine_ls_number_reflns 18538
_refine_ls_number_restraints 0
_refine_ls_restrained_S_all 1.028
_refine_ls_R_factor_all 0.0780
_refine_ls_R_factor_gt 0.0560
_refine_ls_shift/su_max 0.001
_refine_ls_shift/su_mean 0.000
_refine_ls_structure_factor_coef Fsqd
_refine_ls_weighting_details 'calc w=1/[\s^2^(Fo^2^)+(0.0603P)^2^+9.2394P] where P=(Fo^2^+2Fc^2^)/3'
_refine_ls_weighting_scheme calc
_refine_ls_wR_factor_gt 0.1324
_refine_ls_wR_factor_ref 0.1434
_reflns_number_gt 14116
_reflns_number_total 18538
_reflns_threshold_expression >2sigma(I)
_cod_data_source_file b412808g.txt
_cod_data_source_block publication_text_compound_5
_cod_depositor_comments
;
The following automatic conversions were performed:
'_symmetry_cell_setting' value 'Triclinic' changed to 'triclinic'
according to '/home/saulius/struct/CIF-dictionaries/cif_core.dic'
dictionary named 'cif_core.dic' version 2.4.1 from 2010-06-29.

Automatic conversion script
Id: cif_fix_enum 1527 2010-12-29 10:47:43Z saulius 
;
_cod_original_sg_symbol_H-M P-1
_cod_original_formula_sum 'C51 H44.90 Cu3 F3 N9 O20.90 P4 V4'
_cod_database_code 7007932

loop_
_symmetry_equiv_pos_as_xyz
'x, y, z'
'-x, -y, -z'

loop_
_atom_site_label
_atom_site_type_symbol
_atom_site_fract_x
_atom_site_fract_y
_atom_site_fract_z
_atom_site_U_iso_or_equiv
_atom_site_adp_type
_atom_site_occupancy
_atom_site_symmetry_multiplicity
_atom_site_calc_flag
_atom_site_refinement_flags
_atom_site_disorder_assembly
_atom_site_disorder_group
Cu1 Cu 0.60210(4) 0.46480(3) 0.60634(2) 0.00951(8) Uani 1 1 d . . .
Cu2 Cu 0.68120(4) 0.09577(3) 1.13495(2) 0.00964(8) Uani 1 1 d . . .
Cu3 Cu 0.07305(4) 0.07238(3) 1.28338(2) 0.01088(9) Uani 1 1 d . . .
V1 V 0.08137(6) 0.58687(4) 0.50588(3) 0.01307(12) Uani 1 1 d . . .
V2 V 0.22783(7) 0.44077(5) 0.97333(4) 0.02295(15) Uani 1 1 d . . .
V3 V -0.03532(7) 0.38309(5) 0.91597(4) 0.02260(14) Uani 1 1 d . . .
V4 V 0.41353(5) 0.03996(4) 1.26384(3) 0.00923(10) Uani 1 1 d . . .
P1 P 0.30724(8) 0.48147(6) 0.57003(5) 0.00918(15) Uani 1 1 d . . .
P2 P 0.23448(10) 0.32359(7) 0.82161(5) 0.01768(19) Uani 1 1 d . . .
P3 P 0.69912(8) -0.02191(6) 1.28492(5) 0.01020(15) Uani 1 1 d . . .
P4 P 0.19635(8) 0.09584(6) 1.42249(5) 0.01099(16) Uani 1 1 d . . .
F1 F 0.3888(2) 0.45567(18) 0.96803(16) 0.0289(6) Uani 1 1 d . . .
F2 F -0.0851(2) 0.28024(17) 0.95704(14) 0.0258(5) Uani 1 1 d . . .
F3 F 0.25634(19) 0.10367(15) 1.24302(11) 0.0142(4) Uani 1 1 d . . .
O1 O 0.6307(2) 0.53187(16) 0.51407(13) 0.0117(4) Uani 1 1 d . . .
O2 O 0.3888(2) 0.50575(16) 0.62200(13) 0.0115(4) Uani 1 1 d . A .
O3 O 0.1845(2) 0.55548(17) 0.57714(15) 0.0153(5) Uani 1 1 d . A .
O4 O 0.1641(3) 0.6006(3) 0.42276(19) 0.0405(10) Uani 1 1 d . A .
O5A O 0.0079(12) 0.6966(9) 0.5246(5) 0.016(3) Uani 0.49(4) 1 d P A 1
O5B O -0.0309(16) 0.6661(13) 0.5397(8) 0.031(4) Uani 0.51(4) 1 d P A 2
O6 O -0.0277(6) 0.5169(4) 0.5150(4) 0.0233(13) Uani 0.50 1 d P . .
O7 O 0.3265(3) 0.2379(2) 0.78814(18) 0.0251(6) Uani 1 1 d . . .
H7' H 0.2921 0.2105 0.7601 0.038 Uiso 1 1 calc R . .
O8 O 0.2922(3) 0.3664(2) 0.88017(15) 0.0215(6) Uani 1 1 d . . .
O9 O 0.1659(3) 0.5539(2) 1.00307(19) 0.0307(7) Uani 1 1 d . . .
O10 O 0.2031(4) 0.3767(3) 1.04433(19) 0.0417(9) Uani 1 1 d . . .
O11 O 0.0699(3) 0.4493(2) 0.9313(2) 0.0335(7) Uani 1 1 d . . .
O12 O 0.1079(3) 0.29928(19) 0.85755(16) 0.0214(6) Uani 1 1 d . . .
O13 O -0.0955(3) 0.4234(2) 0.84310(19) 0.0348(8) Uani 1 1 d . . .
O14 O 0.7495(2) 0.03042(18) 1.21450(13) 0.0144(5) Uani 1 1 d . . .
O15 O 0.7423(3) -0.12291(19) 1.27442(16) 0.0245(6) Uani 1 1 d . . .
O16 O 0.4894(2) 0.09997(17) 1.19440(14) 0.0132(5) Uani 1 1 d . . .
O17 O 0.5573(2) 0.00471(18) 1.31320(14) 0.0150(5) Uani 1 1 d . . .
O18 O 0.3221(2) 0.05836(18) 1.37300(14) 0.0149(5) Uani 1 1 d . . .
O19 O 0.4095(3) -0.05538(17) 1.22690(16) 0.0211(6) Uani 1 1 d . . .
O20 O 0.2021(3) 0.19289(18) 1.44688(16) 0.0175(5) Uani 1 1 d . . .
H20 H 0.1325 0.2265 1.4464 0.026 Uiso 1 1 calc R . .
O21 O 0.0815(2) 0.09456(19) 1.38722(14) 0.0162(5) Uani 1 1 d . . .
O90 O 0.8442(8) 0.1836(6) 0.4620(7) 0.051(3) Uani 0.40 1 d P . .
N1 N 0.5847(3) 0.33727(19) 0.57506(15) 0.0099(5) Uani 1 1 d . . .
N2 N 0.6028(3) 0.40179(18) 0.70391(16) 0.0093(5) Uani 1 1 d . . .
N3 N 0.6413(3) 0.56099(19) 0.67262(16) 0.0117(5) Uani 1 1 d . . .
N4 N 0.6918(3) -0.00578(19) 1.06024(16) 0.0126(5) Uani 1 1 d . . .
N5 N 0.6533(3) 0.16504(19) 1.04418(15) 0.0104(5) Uani 1 1 d . . .
N6 N 0.6811(3) 0.2210(2) 1.17181(16) 0.0119(5) Uani 1 1 d . . .
N7 N 0.0965(3) -0.0650(2) 1.28813(16) 0.0123(5) Uani 1 1 d . . .
N8 N 0.0380(3) 0.0466(2) 1.18481(16) 0.0119(5) Uani 1 1 d . . .
N9 N 0.0100(3) 0.1998(2) 1.24916(16) 0.0125(5) Uani 1 1 d . . .
C1 C 0.5769(3) 0.3090(2) 0.50533(19) 0.0126(6) Uani 1 1 d . . .
H1 H 0.5870 0.3487 0.4630 0.015 Uiso 1 1 calc R . .
C2 C 0.5545(3) 0.2231(2) 0.4930(2) 0.0150(6) Uani 1 1 d . . .
H2 H 0.5501 0.2043 0.4431 0.018 Uiso 1 1 calc R . .
C3 C 0.5388(3) 0.1657(2) 0.5552(2) 0.0143(6) Uani 1 1 d . . .
H3 H 0.5228 0.1071 0.5483 0.017 Uiso 1 1 calc R . .
C4 C 0.5463(3) 0.1940(2) 0.6272(2) 0.0128(6) Uani 1 1 d . . .
H4 H 0.5357 0.1553 0.6703 0.015 Uiso 1 1 calc R . .
C5 C 0.5698(3) 0.2800(2) 0.63550(18) 0.0104(6) Uani 1 1 d . . .
C6 C 0.5834(3) 0.3170(2) 0.70913(18) 0.0093(6) Uani 1 1 d . . .
C7 C 0.5837(3) 0.2702(2) 0.77779(18) 0.0106(6) Uani 1 1 d . . .
H7 H 0.5682 0.2103 0.7815 0.013 Uiso 1 1 calc R . .
C8 C 0.6072(3) 0.3123(2) 0.84140(19) 0.0108(6) Uani 1 1 d . . .
C9 C 0.6296(3) 0.4003(2) 0.83389(19) 0.0122(6) Uani 1 1 d . . .
H9 H 0.6468 0.4303 0.8759 0.015 Uiso 1 1 calc R . .
C10 C 0.6263(3) 0.4434(2) 0.76379(19) 0.0119(6) Uani 1 1 d . . .
C11 C 0.6505(3) 0.5359(2) 0.74552(19) 0.0110(6) Uani 1 1 d . . .
C12 C 0.6774(4) 0.5924(2) 0.7977(2) 0.0153(6) Uani 1 1 d . . .
H12 H 0.6864 0.5724 0.8479 0.018 Uiso 1 1 calc R . .
C13 C 0.6908(4) 0.6794(3) 0.7744(2) 0.0181(7) Uani 1 1 d . . .
H13 H 0.7071 0.7205 0.8091 0.022 Uiso 1 1 calc R . .
C14 C 0.6800(4) 0.7054(3) 0.6999(2) 0.0202(7) Uani 1 1 d . . .
H14 H 0.6884 0.7647 0.6831 0.024 Uiso 1 1 calc R . .
C15 C 0.6569(4) 0.6441(2) 0.6504(2) 0.0156(7) Uani 1 1 d . . .
H15 H 0.6521 0.6616 0.5990 0.019 Uiso 1 1 calc R . .
C16 C 0.7093(4) -0.0940(2) 1.0751(2) 0.0183(7) Uani 1 1 d . . .
H16 H 0.7269 -0.1138 1.1238 0.022 Uiso 1 1 calc R . .
C17 C 0.7028(4) -0.1576(2) 1.0221(2) 0.0184(7) Uani 1 1 d . . .
H17 H 0.7156 -0.2198 1.0343 0.022 Uiso 1 1 calc R . .
C18 C 0.6773(4) -0.1290(2) 0.9511(2) 0.0166(7) Uani 1 1 d . . .
H18 H 0.6721 -0.1715 0.9139 0.020 Uiso 1 1 calc R . .
C19 C 0.6591(3) -0.0373(2) 0.93466(19) 0.0142(6) Uani 1 1 d . . .
H19 H 0.6418 -0.0163 0.8862 0.017 Uiso 1 1 calc R . .
C20 C 0.6670(3) 0.0227(2) 0.99082(18) 0.0114(6) Uani 1 1 d . . .
C21 C 0.6495(3) 0.1211(2) 0.98039(18) 0.0102(6) Uani 1 1 d . . .
C22 C 0.6318(3) 0.1682(2) 0.91385(19) 0.0114(6) Uani 1 1 d . . .
H22 H 0.6297 0.1368 0.8686 0.014 Uiso 1 1 calc R . .
C23 C 0.6173(3) 0.2616(2) 0.91367(19) 0.0116(6) Uani 1 1 d . . .
C24 C 0.6185(3) 0.3061(2) 0.98251(19) 0.0117(6) Uani 1 1 d . . .
H24 H 0.6052 0.3699 0.9850 0.014 Uiso 1 1 calc R . .
C25 C 0.6395(3) 0.2546(2) 1.04627(18) 0.0103(6) Uani 1 1 d . . .
C26 C 0.6519(3) 0.2876(2) 1.12177(18) 0.0114(6) Uani 1 1 d . . .
C27 C 0.6348(3) 0.3778(2) 1.1415(2) 0.0154(6) Uani 1 1 d . . .
H27 H 0.6148 0.4236 1.1058 0.018 Uiso 1 1 calc R . .
C28 C 0.6478(3) 0.3993(3) 1.2153(2) 0.0168(7) Uani 1 1 d . . .
H28 H 0.6356 0.4605 1.2306 0.020 Uiso 1 1 calc R . .
C29 C 0.6782(4) 0.3316(3) 1.2659(2) 0.0170(7) Uani 1 1 d . . .
H29 H 0.6883 0.3454 1.3160 0.020 Uiso 1 1 calc R . .
C30 C 0.6938(3) 0.2430(2) 1.24214(19) 0.0149(6) Uani 1 1 d . . .
H30 H 0.7143 0.1962 1.2770 0.018 Uiso 1 1 calc R . .
C31 C 0.1190(3) -0.1175(3) 1.3479(2) 0.0165(7) Uani 1 1 d . . .
H31 H 0.1356 -0.0909 1.3918 0.020 Uiso 1 1 calc R . .
C32 C 0.1189(3) -0.2100(3) 1.3479(2) 0.0171(7) Uani 1 1 d . . .
H32 H 0.1337 -0.2456 1.3914 0.020 Uiso 1 1 calc R . .
C33 C 0.0970(3) -0.2482(3) 1.2834(2) 0.0177(7) Uani 1 1 d . . .
H33 H 0.0973 -0.3110 1.2818 0.021 Uiso 1 1 calc R . .
C34 C 0.0744(3) -0.1946(2) 1.2207(2) 0.0161(7) Uani 1 1 d . . .
H34 H 0.0588 -0.2202 1.1759 0.019 Uiso 1 1 calc R . .
C35 C 0.0752(3) -0.1040(2) 1.22480(19) 0.0127(6) Uani 1 1 d . . .
C36 C 0.0476(3) -0.0391(2) 1.16382(19) 0.0117(6) Uani 1 1 d . . .
C37 C 0.0321(3) -0.0601(2) 1.09116(19) 0.0129(6) Uani 1 1 d . . .
H37 H 0.0382 -0.1210 1.0765 0.015 Uiso 1 1 calc R . .
C38 C 0.0070(3) 0.0103(2) 1.03932(19) 0.0128(6) Uani 1 1 d . . .
C39 C -0.0064(3) 0.0991(2) 1.06430(19) 0.0131(6) Uani 1 1 d . . .
H39 H -0.0264 0.1479 1.0312 0.016 Uiso 1 1 calc R . .
C40 C 0.0099(3) 0.1150(2) 1.13847(19) 0.0118(6) Uani 1 1 d . . .
C41 C 0.0004(3) 0.2040(2) 1.17388(19) 0.0124(6) Uani 1 1 d . . .
C42 C -0.0160(3) 0.2849(2) 1.1354(2) 0.0152(6) Uani 1 1 d . . .
H42 H -0.0227 0.2864 1.0828 0.018 Uiso 1 1 calc R . .
C43 C -0.0223(4) 0.3641(3) 1.1753(2) 0.0192(7) Uani 1 1 d . . .
H43 H -0.0323 0.4205 1.1500 0.023 Uiso 1 1 calc R . .
C44 C -0.0139(4) 0.3599(3) 1.2523(2) 0.0193(7) Uani 1 1 d . . .
H44 H -0.0190 0.4133 1.2806 0.023 Uiso 1 1 calc R . .
C45 C 0.0021(4) 0.2762(3) 1.2878(2) 0.0180(7) Uani 1 1 d . . .
H45 H 0.0076 0.2733 1.3406 0.022 Uiso 1 1 calc R . .
C46 C 0.2523(3) 0.3769(2) 0.59856(19) 0.0133(6) Uani 1 1 d . A .
H46A H 0.2064 0.3616 0.5594 0.016 Uiso 1 1 calc R . .
H46B H 0.3270 0.3289 0.5970 0.016 Uiso 1 1 calc R . .
C47 C 0.1672(3) 0.3742(3) 0.6774(2) 0.0172(7) Uani 1 1 d . . .
H47A H 0.1491 0.3126 0.6863 0.021 Uiso 1 1 calc R A .
H47B H 0.0863 0.4153 0.6769 0.021 Uiso 1 1 calc R . .
C48 C 0.2233(4) 0.4012(3) 0.7452(2) 0.0228(8) Uani 1 1 d . A .
H48A H 0.1718 0.4586 0.7671 0.027 Uiso 1 1 calc R . .
H48B H 0.3088 0.4130 0.7242 0.027 Uiso 1 1 calc R . .
C49 C 0.1772(3) 0.0309(3) 1.5084(2) 0.0160(7) Uani 1 1 d . . .
H49A H 0.0880 0.0450 1.5346 0.019 Uiso 1 1 calc R . .
H49B H 0.1959 -0.0337 1.4941 0.019 Uiso 1 1 calc R . .
C50 C 0.2595(3) 0.0462(2) 1.56494(18) 0.0138(6) Uani 1 1 d . . .
H50A H 0.2445 0.1111 1.5781 0.017 Uiso 1 1 calc R . .
H50B H 0.3492 0.0280 1.5408 0.017 Uiso 1 1 calc R . .
C51 C 0.2303(3) -0.0083(3) 1.63846(19) 0.0150(7) Uani 1 1 d . . .
H51A H 0.2605 -0.0730 1.6264 0.018 Uiso 1 1 calc R . .
H51B H 0.1380 0.0008 1.6562 0.018 Uiso 1 1 calc R . .

loop_
_atom_site_aniso_label
_atom_site_aniso_U_11
_atom_site_aniso_U_22
_atom_site_aniso_U_33
_atom_site_aniso_U_23
_atom_site_aniso_U_13
_atom_site_aniso_U_12
Cu1 0.01344(19) 0.00900(18) 0.00722(17) 0.00182(13) -0.00335(14) -0.00373(14)
Cu2 0.01337(19) 0.01146(18) 0.00480(16) 0.00087(13) -0.00232(13) -0.00358(14)
Cu3 0.01082(19) 0.0150(2) 0.00747(17) -0.00086(14) -0.00407(14) -0.00135(15)
V1 0.0118(3) 0.0154(3) 0.0127(3) -0.0020(2) -0.0043(2) -0.0019(2)
V2 0.0223(3) 0.0301(4) 0.0173(3) -0.0065(3) 0.0005(2) -0.0105(3)
V3 0.0208(3) 0.0246(3) 0.0224(3) -0.0009(3) -0.0077(3) -0.0001(3)
V4 0.0119(3) 0.0095(2) 0.0070(2) -0.00020(18) -0.00385(19) -0.00153(19)
P1 0.0101(4) 0.0100(4) 0.0083(3) 0.0005(3) -0.0031(3) -0.0027(3)
P2 0.0244(5) 0.0173(4) 0.0128(4) -0.0005(3) -0.0025(3) -0.0085(4)
P3 0.0106(4) 0.0135(4) 0.0061(3) 0.0012(3) -0.0022(3) -0.0007(3)
P4 0.0107(4) 0.0164(4) 0.0054(3) -0.0005(3) -0.0025(3) -0.0003(3)
F1 0.0243(13) 0.0296(14) 0.0361(14) 0.0011(11) -0.0117(11) -0.0075(10)
F2 0.0277(13) 0.0296(13) 0.0204(12) 0.0020(10) -0.0006(10) -0.0102(10)
F3 0.0098(9) 0.0213(11) 0.0113(9) 0.0034(8) -0.0027(7) -0.0021(8)
O1 0.0171(12) 0.0098(11) 0.0088(10) 0.0013(8) -0.0026(9) -0.0038(9)
O2 0.0130(11) 0.0132(11) 0.0095(10) 0.0001(8) -0.0038(8) -0.0041(9)
O3 0.0148(12) 0.0138(12) 0.0181(12) -0.0019(9) -0.0077(10) 0.0006(9)
O4 0.0194(15) 0.066(3) 0.0291(17) 0.0299(17) -0.0031(13) 0.0052(15)
O5A 0.022(4) 0.010(4) 0.016(3) -0.002(2) -0.006(3) -0.001(3)
O5B 0.030(6) 0.025(6) 0.037(5) -0.012(5) -0.020(5) 0.015(5)
O6 0.031(4) 0.020(3) 0.026(4) 0.002(2) -0.013(3) -0.013(3)
O7 0.0216(14) 0.0244(15) 0.0290(16) -0.0060(12) -0.0035(12) -0.0036(12)
O8 0.0249(14) 0.0256(14) 0.0146(12) -0.0037(11) -0.0026(11) -0.0070(11)
O9 0.0256(16) 0.0318(17) 0.0324(17) -0.0076(14) 0.0022(13) -0.0058(13)
O10 0.065(3) 0.043(2) 0.0218(16) 0.0037(15) -0.0043(16) -0.0283(19)
O11 0.0251(16) 0.0338(18) 0.0401(19) -0.0109(15) -0.0023(14) -0.0040(13)
O12 0.0246(14) 0.0208(14) 0.0186(13) 0.0002(11) -0.0014(11) -0.0065(11)
O13 0.0353(19) 0.041(2) 0.0253(16) -0.0017(14) -0.0117(14) 0.0060(15)
O14 0.0132(12) 0.0231(13) 0.0067(10) 0.0048(9) -0.0027(8) -0.0025(10)
O15 0.0350(17) 0.0185(14) 0.0184(13) -0.0029(11) -0.0065(12) 0.0014(12)
O16 0.0099(11) 0.0158(12) 0.0147(11) 0.0074(9) -0.0032(9) -0.0043(9)
O17 0.0093(11) 0.0265(14) 0.0083(11) 0.0033(9) -0.0020(8) -0.0010(10)
O18 0.0112(11) 0.0241(13) 0.0079(10) -0.0024(9) -0.0023(9) 0.0015(10)
O19 0.0345(16) 0.0106(12) 0.0222(14) 0.0000(10) -0.0170(12) -0.0024(11)
O20 0.0176(13) 0.0149(12) 0.0200(13) -0.0014(10) -0.0075(10) 0.0015(10)
O21 0.0119(11) 0.0284(14) 0.0072(11) -0.0018(10) -0.0025(9) 0.0004(10)
O90 0.023(4) 0.031(5) 0.088(8) -0.005(5) 0.016(5) -0.002(4)
N1 0.0107(12) 0.0107(12) 0.0079(12) 0.0010(9) -0.0006(9) -0.0020(10)
N2 0.0101(12) 0.0095(12) 0.0092(12) 0.0020(9) -0.0034(9) -0.0028(9)
N3 0.0140(13) 0.0120(13) 0.0098(12) 0.0014(10) -0.0031(10) -0.0039(10)
N4 0.0194(14) 0.0117(13) 0.0068(12) 0.0002(10) -0.0022(10) -0.0034(11)
N5 0.0121(13) 0.0129(13) 0.0065(11) -0.0015(10) -0.0019(9) -0.0030(10)
N6 0.0128(13) 0.0160(14) 0.0073(12) -0.0011(10) -0.0004(10) -0.0051(11)
N7 0.0116(13) 0.0156(14) 0.0095(12) -0.0009(10) -0.0028(10) -0.0012(10)
N8 0.0104(13) 0.0178(14) 0.0085(12) -0.0002(10) -0.0030(10) -0.0032(10)
N9 0.0128(13) 0.0137(13) 0.0114(13) -0.0029(10) -0.0056(10) 0.0005(10)
C1 0.0133(15) 0.0141(15) 0.0099(14) -0.0010(11) -0.0019(11) -0.0015(12)
C2 0.0192(17) 0.0166(16) 0.0100(14) -0.0012(12) -0.0041(12) -0.0038(13)
C3 0.0178(16) 0.0116(15) 0.0151(16) -0.0006(12) -0.0053(13) -0.0046(12)
C4 0.0134(15) 0.0110(14) 0.0148(15) 0.0017(12) -0.0039(12) -0.0033(12)
C5 0.0105(14) 0.0116(14) 0.0086(13) 0.0006(11) -0.0001(11) -0.0023(11)
C6 0.0093(14) 0.0092(14) 0.0096(13) 0.0022(11) -0.0023(11) -0.0023(11)
C7 0.0123(15) 0.0099(14) 0.0092(14) 0.0020(11) -0.0010(11) -0.0026(11)
C8 0.0101(14) 0.0110(14) 0.0106(14) 0.0015(11) -0.0016(11) -0.0008(11)
C9 0.0139(15) 0.0119(15) 0.0112(14) 0.0005(11) -0.0033(12) -0.0023(12)
C10 0.0125(15) 0.0111(14) 0.0125(15) -0.0001(11) -0.0031(11) -0.0021(11)
C11 0.0113(14) 0.0106(14) 0.0116(14) 0.0013(11) -0.0025(11) -0.0034(11)
C12 0.0221(17) 0.0150(16) 0.0106(15) -0.0002(12) -0.0042(13) -0.0074(13)
C13 0.0245(19) 0.0157(17) 0.0164(16) 0.0004(13) -0.0044(14) -0.0093(14)
C14 0.031(2) 0.0114(16) 0.0200(18) 0.0021(13) -0.0044(15) -0.0088(14)
C15 0.0232(18) 0.0109(15) 0.0141(15) 0.0040(12) -0.0053(13) -0.0060(13)
C16 0.031(2) 0.0132(16) 0.0117(15) 0.0025(12) -0.0059(14) -0.0050(14)
C17 0.033(2) 0.0095(15) 0.0134(16) 0.0016(12) -0.0054(14) -0.0044(14)
C18 0.0266(19) 0.0143(16) 0.0106(15) -0.0025(12) -0.0067(13) -0.0040(14)
C19 0.0198(17) 0.0167(16) 0.0070(14) -0.0006(12) -0.0035(12) -0.0046(13)
C20 0.0158(15) 0.0114(14) 0.0076(13) 0.0009(11) -0.0026(11) -0.0037(12)
C21 0.0121(14) 0.0110(14) 0.0076(13) -0.0004(11) -0.0010(11) -0.0031(11)
C22 0.0144(15) 0.0111(14) 0.0085(14) 0.0016(11) -0.0014(11) -0.0027(12)
C23 0.0122(15) 0.0117(14) 0.0117(14) 0.0034(11) -0.0036(11) -0.0034(11)
C24 0.0139(15) 0.0107(14) 0.0112(14) 0.0002(11) -0.0026(11) -0.0038(12)
C25 0.0110(14) 0.0123(14) 0.0081(13) -0.0002(11) -0.0010(11) -0.0041(11)
C26 0.0118(15) 0.0139(15) 0.0090(14) -0.0011(11) -0.0029(11) -0.0027(12)
C27 0.0190(17) 0.0111(15) 0.0168(16) -0.0024(12) -0.0033(13) -0.0042(13)
C28 0.0149(16) 0.0191(17) 0.0164(16) -0.0073(13) -0.0010(13) -0.0039(13)
C29 0.0208(18) 0.0199(17) 0.0115(15) -0.0048(13) -0.0026(13) -0.0067(14)
C30 0.0176(16) 0.0187(17) 0.0100(14) -0.0003(12) -0.0038(12) -0.0061(13)
C31 0.0173(17) 0.0199(17) 0.0125(15) 0.0019(13) -0.0062(13) -0.0011(13)
C32 0.0159(16) 0.0200(17) 0.0147(16) 0.0056(13) -0.0043(13) -0.0011(13)
C33 0.0159(17) 0.0155(16) 0.0218(18) 0.0015(13) -0.0046(13) -0.0025(13)
C34 0.0165(16) 0.0179(17) 0.0141(16) -0.0008(13) -0.0044(13) -0.0022(13)
C35 0.0104(14) 0.0178(16) 0.0095(14) 0.0002(12) -0.0013(11) -0.0018(12)
C36 0.0097(14) 0.0156(15) 0.0101(14) 0.0008(11) -0.0030(11) -0.0016(12)
C37 0.0150(15) 0.0140(15) 0.0099(14) 0.0004(11) -0.0039(12) -0.0014(12)
C38 0.0112(15) 0.0170(16) 0.0107(15) -0.0003(12) -0.0029(12) -0.0028(12)
C39 0.0137(15) 0.0150(15) 0.0112(14) -0.0008(12) -0.0037(12) -0.0027(12)
C40 0.0093(14) 0.0150(15) 0.0102(14) -0.0013(12) -0.0019(11) 0.0002(11)
C41 0.0106(14) 0.0167(16) 0.0096(14) -0.0033(12) -0.0023(11) -0.0005(12)
C42 0.0163(16) 0.0157(16) 0.0130(15) 0.0001(12) -0.0032(12) -0.0011(13)
C43 0.0218(18) 0.0151(17) 0.0204(18) -0.0012(13) -0.0050(14) -0.0011(14)
C44 0.0212(18) 0.0182(17) 0.0185(17) -0.0056(14) -0.0065(14) 0.0000(14)
C45 0.0191(17) 0.0198(17) 0.0156(16) -0.0053(13) -0.0086(13) 0.0013(14)
C46 0.0158(16) 0.0134(15) 0.0124(15) 0.0012(12) -0.0034(12) -0.0064(12)
C47 0.0150(16) 0.0209(18) 0.0159(16) 0.0016(13) 0.0007(13) -0.0074(13)
C48 0.033(2) 0.0233(19) 0.0131(16) 0.0028(14) -0.0014(15) -0.0112(16)
C49 0.0163(16) 0.0245(18) 0.0107(15) 0.0032(13) -0.0066(12) -0.0086(14)
C50 0.0169(16) 0.0197(17) 0.0066(13) 0.0019(12) -0.0042(11) -0.0062(13)
C51 0.0137(16) 0.0239(18) 0.0088(14) 0.0047(13) -0.0034(12) -0.0064(13)

loop_
_atom_type_symbol
_atom_type_description
_atom_type_scat_dispersion_real
_atom_type_scat_dispersion_imag
_atom_type_scat_source
C C 0.0033 0.0016 'International Tables Vol C Tables 4.2.6.8 and 6.1.1.4'
H H 0.0000 0.0000 'International Tables Vol C Tables 4.2.6.8 and 6.1.1.4'
N N 0.0061 0.0033 'International Tables Vol C Tables 4.2.6.8 and 6.1.1.4'
O O 0.0106 0.0060 'International Tables Vol C Tables 4.2.6.8 and 6.1.1.4'
F F 0.0171 0.0103 'International Tables Vol C Tables 4.2.6.8 and 6.1.1.4'
P P 0.1023 0.0942 'International Tables Vol C Tables 4.2.6.8 and 6.1.1.4'
V V 0.3005 0.5294 'International Tables Vol C Tables 4.2.6.8 and 6.1.1.4'
Cu Cu 0.3201 1.2651 'International Tables Vol C Tables 4.2.6.8 and 6.1.1.4'

loop_
_geom_angle_atom_site_label_1
_geom_angle_atom_site_label_2
_geom_angle_atom_site_label_3
_geom_angle
_geom_angle_site_symmetry_1
_geom_angle_site_symmetry_3
_geom_angle_publ_flag
O1 Cu1 N2 169.12(11) . . ?
O1 Cu1 N3 93.68(11) . . ?
N2 Cu1 N3 78.95(11) . . ?
O1 Cu1 N1 106.94(10) . . ?
N2 Cu1 N1 79.20(11) . . ?
N3 Cu1 N1 157.17(11) . . ?
O1 Cu1 O2 93.01(10) . . ?
N2 Cu1 O2 96.16(10) . . ?
N3 Cu1 O2 100.32(10) . . ?
N1 Cu1 O2 88.51(10) . . ?
O14 Cu2 N5 166.14(12) . . ?
O14 Cu2 N6 98.04(12) . . ?
N5 Cu2 N6 79.46(12) . . ?
O14 Cu2 N4 100.23(12) . . ?
N5 Cu2 N4 80.15(12) . . ?
N6 Cu2 N4 158.63(11) . . ?
O14 Cu2 O16 93.17(10) . . ?
N5 Cu2 O16 100.51(11) . . ?
N6 Cu2 O16 91.61(11) . . ?
N4 Cu2 O16 98.33(11) . . ?
O21 Cu3 N8 170.94(12) . . ?
O21 Cu3 N9 100.50(12) . . ?
N8 Cu3 N9 79.99(12) . . ?
O21 Cu3 N7 98.15(12) . . ?
N8 Cu3 N7 79.79(12) . . ?
N9 Cu3 N7 158.09(12) . . ?
O21 Cu3 F3 91.65(10) . . ?
N8 Cu3 F3 97.40(10) . . ?
N9 Cu3 F3 84.74(10) . . ?
N7 Cu3 F3 106.17(10) . . ?
O5B V1 O4 118.0(9) . . ?
O5B V1 O5A 24.0(5) . . ?
O4 V1 O5A 98.7(5) . . ?
O5B V1 O6 87.8(10) . . ?
O4 V1 O6 119.4(3) . . ?
O5A V1 O6 110.5(6) . . ?
O5B V1 O6 113.3(9) . 2_566 ?
O4 V1 O6 98.4(2) . 2_566 ?
O5A V1 O6 134.0(6) . 2_566 ?
O6 V1 O6 26.7(4) . 2_566 ?
O5B V1 O3 109.7(3) . . ?
O4 V1 O3 110.35(15) . . ?
O5A V1 O3 107.2(3) . . ?
O6 V1 O3 109.7(2) . . ?
O6 V1 O3 106.1(2) 2_566 . ?
O10 V2 O9 109.05(18) . . ?
O10 V2 F1 104.11(18) . . ?
O9 V2 F1 92.86(14) . . ?
O10 V2 O8 108.65(17) . . ?
O9 V2 O8 141.33(15) . . ?
F1 V2 O8 86.12(12) . . ?
O10 V2 O11 101.81(19) . . ?
O9 V2 O11 84.43(15) . . ?
F1 V2 O11 153.35(14) . . ?
O8 V2 O11 79.82(13) . . ?
O13 V3 O11 107.91(19) . . ?
O13 V3 F2 115.71(16) . . ?
O11 V3 F2 136.27(15) . . ?
O13 V3 O9 97.83(16) . 2_567 ?
O11 V3 O9 91.54(15) . 2_567 ?
F2 V3 O9 85.70(13) . 2_567 ?
O13 V3 O12 96.89(15) . . ?
O11 V3 O12 88.11(14) . . ?
F2 V3 O12 83.97(12) . . ?
O9 V3 O12 164.63(14) 2_567 . ?
O19 V4 O16 107.63(14) . . ?
O19 V4 F3 97.46(12) . . ?
O16 V4 F3 89.14(10) . . ?
O19 V4 O17 99.62(13) . . ?
O16 V4 O17 94.39(11) . . ?
F3 V4 O17 160.59(11) . . ?
O19 V4 O18 114.45(14) . . ?
O16 V4 O18 137.77(12) . . ?
F3 V4 O18 82.38(9) . . ?
O17 V4 O18 82.21(10) . . ?
O2 P1 O1 115.46(14) . 2_666 ?
O2 P1 O3 109.35(14) . . ?
O1 P1 O3 109.33(14) 2_666 . ?
O2 P1 C46 111.81(15) . . ?
O1 P1 C46 105.10(15) 2_666 . ?
O3 P1 C46 105.25(16) . . ?
O12 P2 O8 111.90(16) . . ?
O12 P2 O7 109.60(17) . . ?
O8 P2 O7 108.74(17) . . ?
O12 P2 C48 112.37(19) . . ?
O8 P2 C48 106.80(18) . . ?
O7 P2 C48 107.25(19) . . ?
O15 P3 O14 112.29(16) . . ?
O15 P3 O17 112.92(17) . . ?
O14 P3 O17 113.59(14) . . ?
O15 P3 C51 105.31(17) . 2_658 ?
O14 P3 C51 106.38(15) . 2_658 ?
O17 P3 C51 105.51(16) . 2_658 ?
O18 P4 O21 116.07(14) . . ?
O18 P4 O20 107.28(16) . . ?
O21 P4 O20 111.25(15) . . ?
O18 P4 C49 108.51(16) . . ?
O21 P4 C49 106.46(16) . . ?
O20 P4 C49 106.90(16) . . ?
V4 F3 Cu3 127.53(11) . . ?
P1 O1 Cu1 140.32(16) 2_666 . ?
P1 O2 Cu1 126.45(14) . . ?
P1 O3 V1 128.57(16) . . ?
O6 O6 V1 84.8(9) 2_566 . ?
O6 O6 V1 68.5(8) 2_566 2_566 ?
V1 O6 V1 153.3(4) . 2_566 ?
P2 O8 V2 136.00(18) . . ?
V2 O9 V3 137.32(19) . 2_567 ?
V3 O11 V2 140.3(2) . . ?
P2 O12 V3 124.98(17) . . ?
P3 O14 Cu2 135.97(16) . . ?
V4 O16 Cu2 136.50(14) . . ?
P3 O17 V4 134.88(15) . . ?
P4 O18 V4 143.33(16) . . ?
P4 O21 Cu3 129.05(15) . . ?
C1 N1 C5 118.6(3) . . ?
C1 N1 Cu1 127.7(2) . . ?
C5 N1 Cu1 113.4(2) . . ?
C6 N2 C10 121.1(3) . . ?
C6 N2 Cu1 119.3(2) . . ?
C10 N2 Cu1 119.5(2) . . ?
C15 N3 C11 118.7(3) . . ?
C15 N3 Cu1 126.1(2) . . ?
C11 N3 Cu1 115.2(2) . . ?
C16 N4 C20 119.0(3) . . ?
C16 N4 Cu2 127.0(2) . . ?
C20 N4 Cu2 113.7(2) . . ?
C25 N5 C21 121.6(3) . . ?
C25 N5 Cu2 119.7(2) . . ?
C21 N5 Cu2 118.7(2) . . ?
C30 N6 C26 119.1(3) . . ?
C30 N6 Cu2 125.8(2) . . ?
C26 N6 Cu2 114.7(2) . . ?
C31 N7 C35 118.4(3) . . ?
C31 N7 Cu3 127.3(2) . . ?
C35 N7 Cu3 114.0(2) . . ?
C40 N8 C36 122.1(3) . . ?
C40 N8 Cu3 118.6(2) . . ?
C36 N8 Cu3 119.2(2) . . ?
C45 N9 C41 119.2(3) . . ?
C45 N9 Cu3 126.5(2) . . ?
C41 N9 Cu3 112.9(2) . . ?
N1 C1 C2 122.1(3) . . ?
C3 C2 C1 118.6(3) . . ?
C4 C3 C2 119.9(3) . . ?
C3 C4 C5 118.7(3) . . ?
N1 C5 C4 122.1(3) . . ?
N1 C5 C6 114.2(3) . . ?
C4 C5 C6 123.7(3) . . ?
N2 C6 C7 120.7(3) . . ?
N2 C6 C5 113.3(3) . . ?
C7 C6 C5 125.9(3) . . ?
C6 C7 C8 119.4(3) . . ?
C9 C8 C7 118.7(3) . . ?
C9 C8 C23 120.8(3) . . ?
C7 C8 C23 120.3(3) . . ?
C10 C9 C8 118.9(3) . . ?
N2 C10 C9 121.2(3) . . ?
N2 C10 C11 113.0(3) . . ?
C9 C10 C11 125.8(3) . . ?
N3 C11 C12 122.7(3) . . ?
N3 C11 C10 113.4(3) . . ?
C12 C11 C10 123.9(3) . . ?
C11 C12 C13 118.0(3) . . ?
C14 C13 C12 119.3(3) . . ?
C15 C14 C13 119.2(3) . . ?
N3 C15 C14 122.0(3) . . ?
N4 C16 C17 122.5(3) . . ?
C18 C17 C16 118.9(3) . . ?
C17 C18 C19 119.4(3) . . ?
C20 C19 C18 118.5(3) . . ?
N4 C20 C19 121.8(3) . . ?
N4 C20 C21 114.6(3) . . ?
C19 C20 C21 123.6(3) . . ?
N5 C21 C22 120.4(3) . . ?
N5 C21 C20 112.6(3) . . ?
C22 C21 C20 127.0(3) . . ?
C21 C22 C23 119.7(3) . . ?
C22 C23 C24 118.5(3) . . ?
C22 C23 C8 120.2(3) . . ?
C24 C23 C8 121.2(3) . . ?
C25 C24 C23 118.6(3) . . ?
N5 C25 C24 121.1(3) . . ?
N5 C25 C26 112.0(3) . . ?
C24 C25 C26 126.9(3) . . ?
N6 C26 C27 121.8(3) . . ?
N6 C26 C25 113.8(3) . . ?
C27 C26 C25 124.3(3) . . ?
C26 C27 C28 118.2(3) . . ?
C29 C28 C27 119.9(3) . . ?
C28 C29 C30 118.7(3) . . ?
N6 C30 C29 122.3(3) . . ?
N7 C31 C32 122.4(3) . . ?
C33 C32 C31 118.4(3) . . ?
C32 C33 C34 119.9(3) . . ?
C35 C34 C33 118.6(3) . . ?
N7 C35 C34 122.3(3) . . ?
N7 C35 C36 113.5(3) . . ?
C34 C35 C36 124.2(3) . . ?
N8 C36 C37 120.7(3) . . ?
N8 C36 C35 113.2(3) . . ?
C37 C36 C35 126.1(3) . . ?
C36 C37 C38 118.9(3) . . ?
C39 C38 C37 118.7(3) . . ?
C39 C38 C38 121.2(4) . 2_557 ?
C37 C38 C38 120.1(4) . 2_557 ?
C40 C39 C38 119.1(3) . . ?
N8 C40 C39 120.5(3) . . ?
N8 C40 C41 113.2(3) . . ?
C39 C40 C41 126.3(3) . . ?
N9 C41 C42 122.0(3) . . ?
N9 C41 C40 113.6(3) . . ?
C42 C41 C40 124.4(3) . . ?
C41 C42 C43 118.7(3) . . ?
C44 C43 C42 119.3(4) . . ?
C43 C44 C45 119.2(4) . . ?
N9 C45 C44 121.6(3) . . ?
C47 C46 P1 117.7(3) . . ?
C46 C47 C48 114.3(3) . . ?
C47 C48 P2 117.5(3) . . ?
C50 C49 P4 114.8(2) . . ?
C49 C50 C51 110.7(3) . . ?
C50 C51 P3 113.5(2) . 2_658 ?

loop_
_geom_bond_atom_site_label_1
_geom_bond_atom_site_label_2
_geom_bond_distance
_geom_bond_site_symmetry_2
_geom_bond_publ_flag
Cu1 O1 1.904(2) . ?
Cu1 N2 1.951(3) . ?
Cu1 N3 2.050(3) . ?
Cu1 N1 2.073(3) . ?
Cu1 O2 2.283(2) . ?
Cu2 O14 1.895(2) . ?
Cu2 N5 1.939(3) . ?
Cu2 N6 2.020(3) . ?
Cu2 N4 2.029(3) . ?
Cu2 O16 2.163(2) . ?
Cu3 O21 1.904(2) . ?
Cu3 N8 1.926(3) . ?
Cu3 N9 2.041(3) . ?
Cu3 N7 2.046(3) . ?
Cu3 F3 2.141(2) . ?
V1 O5B 1.593(7) . ?
V1 O4 1.606(3) . ?
V1 O5A 1.719(9) . ?
V1 O6 1.722(6) . ?
V1 O6 1.844(6) 2_566 ?
V1 O3 1.853(3) . ?
V2 O10 1.578(3) . ?
V2 O9 1.776(3) . ?
V2 F1 1.812(3) . ?
V2 O8 1.965(3) . ?
V2 O11 2.003(4) . ?
V3 O13 1.618(3) . ?
V3 O11 1.727(3) . ?
V3 F2 1.827(3) . ?
V3 O9 1.955(3) 2_567 ?
V3 O12 1.971(3) . ?
V4 O19 1.611(3) . ?
V4 O16 1.689(2) . ?
V4 F3 1.919(2) . ?
V4 O17 1.939(2) . ?
V4 O18 2.004(2) . ?
P1 O2 1.500(2) . ?
P1 O1 1.519(2) 2_666 ?
P1 O3 1.577(3) . ?
P1 C46 1.817(3) . ?
P2 O12 1.522(3) . ?
P2 O8 1.531(3) . ?
P2 O7 1.546(3) . ?
P2 C48 1.773(4) . ?
P3 O15 1.519(3) . ?
P3 O14 1.526(3) . ?
P3 O17 1.529(3) . ?
P3 C51 1.798(4) 2_658 ?
P4 O18 1.511(3) . ?
P4 O21 1.519(3) . ?
P4 O20 1.556(3) . ?
P4 C49 1.787(4) . ?
O1 P1 1.519(2) 2_666 ?
O6 O6 0.832(11) 2_566 ?
O6 V1 1.844(6) 2_566 ?
O9 V3 1.955(3) 2_567 ?
N1 C1 1.343(4) . ?
N1 C5 1.362(4) . ?
N2 C6 1.335(4) . ?
N2 C10 1.340(4) . ?
N3 C15 1.336(4) . ?
N3 C11 1.354(4) . ?
N4 C16 1.338(5) . ?
N4 C20 1.354(4) . ?
N5 C25 1.334(4) . ?
N5 C21 1.339(4) . ?
N6 C30 1.339(4) . ?
N6 C26 1.358(4) . ?
N7 C31 1.340(4) . ?
N7 C35 1.361(4) . ?
N8 C40 1.331(4) . ?
N8 C36 1.338(5) . ?
N9 C45 1.341(5) . ?
N9 C41 1.358(4) . ?
C1 C2 1.395(5) . ?
C2 C3 1.387(5) . ?
C3 C4 1.380(5) . ?
C4 C5 1.389(5) . ?
C5 C6 1.479(5) . ?
C6 C7 1.390(4) . ?
C7 C8 1.399(5) . ?
C8 C9 1.393(5) . ?
C8 C23 1.486(5) . ?
C9 C10 1.391(5) . ?
C10 C11 1.485(5) . ?
C11 C12 1.384(5) . ?
C12 C13 1.391(5) . ?
C13 C14 1.388(5) . ?
C14 C15 1.383(5) . ?
C16 C17 1.384(5) . ?
C17 C18 1.382(5) . ?
C18 C19 1.394(5) . ?
C19 C20 1.391(5) . ?
C20 C21 1.476(5) . ?
C21 C22 1.388(4) . ?
C22 C23 1.390(5) . ?
C23 C24 1.414(5) . ?
C24 C25 1.387(4) . ?
C25 C26 1.482(4) . ?
C26 C27 1.386(5) . ?
C27 C28 1.398(5) . ?
C28 C29 1.379(5) . ?
C29 C30 1.386(5) . ?
C31 C32 1.396(5) . ?
C32 C33 1.377(5) . ?
C33 C34 1.392(5) . ?
C34 C35 1.376(5) . ?
C35 C36 1.477(5) . ?
C36 C37 1.386(5) . ?
C37 C38 1.410(5) . ?
C38 C39 1.399(5) . ?
C38 C38 1.480(7) 2_557 ?
C39 C40 1.395(5) . ?
C40 C41 1.479(5) . ?
C41 C42 1.382(5) . ?
C42 C43 1.392(5) . ?
C43 C44 1.386(5) . ?
C44 C45 1.393(5) . ?
C46 C47 1.530(5) . ?
C47 C48 1.550(6) . ?
C49 C50 1.524(5) . ?
C50 C51 1.535(5) . ?
C51 P3 1.798(4) 2_658 ?
